data_7707640
loop_
_publ_author_name
'Feuerstein, Wolfram'
'Breher, Frank'

_publ_section_title
;
 Non-palindromic (C^C^D) gold(III) pincer complexes are not accessible by
 intramolecular oxidative addition of biphenylenes - an experimental and
 quantum chemical study.
;
_journal_issue 28
_journal_name_full 'Dalton transactions (Cambridge, England : 2003)'
_journal_page_first 9754
_journal_page_last 9767
_journal_paper_doi 10.1039/d1dt00953b
_journal_volume 50
_journal_year 2021
_chemical_formula_moiety 'C17 H14 Au Cl N2'
_chemical_formula_sum 'C17 H14 Au Cl N2'
_chemical_formula_weight 478.733
_space_group_crystal_system triclinic
_space_group_IT_number 2
_space_group_name_Hall '-P 1'
_space_group_name_H-M_alt 'P -1'
_symmetry_Int_Tables_number 2
_atom_sites_solution_primary dual
_audit_creation_date 2020-02-09
_audit_creation_method
;
Olex2 1.3
(compiled Nov 21 2019 18:26:39 for OlexSys, GUI svn.r6003)
;
_audit_update_record
;
2020-07-22 deposited with the CCDC.	2021-06-09 downloaded from the CCDC.
;
_cell_angle_alpha 83.91(3)
_cell_angle_beta 67.45(3)
_cell_angle_gamma 88.61(3)
_cell_formula_units_Z 2
_cell_length_a 8.5300(17)
_cell_length_b 9.0320(18)
_cell_length_c 10.772(2)
_cell_measurement_reflns_used 15298
_cell_measurement_temperature 200
_cell_measurement_theta_max 29.25
_cell_measurement_theta_min 2.05
_cell_volume 762.0(3)
_computing_molecular_graphics 'Olex2 1.3 (Dolomanov et al., 2009)'
_computing_publication_material 'Olex2 1.3 (Dolomanov et al., 2009)'
_computing_structure_refinement 'olex2.refine 1.3 (Bourhis et al., 2015)'
_computing_structure_solution 'SHELXT 2014/5 (Sheldrick, 2014)'
_diffrn_ambient_temperature 200
_diffrn_detector 'image plate (34 cm diameter)'
_diffrn_detector_area_resol_mean 6.67
_diffrn_detector_type STOE
_diffrn_measured_fraction_theta_full 0.9996
_diffrn_measured_fraction_theta_max 0.9996
_diffrn_measurement_device '2-circle goniometer'
_diffrn_measurement_device_type 'STOE IPDS 2'
_diffrn_measurement_method 'rotation method'
_diffrn_radiation_collimation '0.5 mm diameter, monocapillary'
_diffrn_radiation_monochromator 'plane graphite'
_diffrn_radiation_polarisn_norm 0
_diffrn_radiation_type 'Mo K\a'
_diffrn_radiation_wavelength 0.71073
_diffrn_reflns_av_R_equivalents 0.0517
_diffrn_reflns_av_unetI/netI 0.0321
_diffrn_reflns_Laue_measured_fraction_full 0.9996
_diffrn_reflns_Laue_measured_fraction_max 0.9996
_diffrn_reflns_limit_h_max 10
_diffrn_reflns_limit_h_min -10
_diffrn_reflns_limit_k_max 10
_diffrn_reflns_limit_k_min -10
_diffrn_reflns_limit_l_max 12
_diffrn_reflns_limit_l_min -12
_diffrn_reflns_number 10302
_diffrn_reflns_point_group_measured_fraction_full 0.9996
_diffrn_reflns_point_group_measured_fraction_max 0.9996
_diffrn_reflns_theta_full 25.2417
_diffrn_reflns_theta_max 25.35
_diffrn_reflns_theta_min 2.06
_diffrn_source 'sealed X-ray tube, 12 x 0.4 mm long-fine focus'
_diffrn_source_current 40
_diffrn_source_power 2.000
_diffrn_source_voltage 50
_exptl_absorpt_coefficient_mu 9.822
_exptl_absorpt_correction_T_max 0.4671
_exptl_absorpt_correction_T_min 0.2859
_exptl_absorpt_correction_type numerical
_exptl_absorpt_process_details
'Stoe & Cie, X-RED, version 1.28b: Program for data reduction and absorptioncorrection, Stoe &CieGmbH, Darmatadt, Germany, 2005.'
_exptl_crystal_colour 'clear colourless'
_exptl_crystal_colour_lustre clear
_exptl_crystal_colour_primary colourless
_exptl_crystal_density_diffrn 2.086
_exptl_crystal_description irregular
_exptl_crystal_F_000 449.634
_exptl_crystal_size_max 0.4
_exptl_crystal_size_mid 0.3
_exptl_crystal_size_min 0.3
_refine_diff_density_max 0.7079
_refine_diff_density_min -1.6635
_refine_diff_density_rms 0.1661
_refine_ls_d_res_high 0.8301
_refine_ls_d_res_low 9.8938
_refine_ls_goodness_of_fit_ref 1.0453
_refine_ls_hydrogen_treatment constr
_refine_ls_matrix_type full
_refine_ls_number_constraints 25
_refine_ls_number_parameters 191
_refine_ls_number_reflns 2783
_refine_ls_number_restraints 0
_refine_ls_restrained_S_all 1.0453
_refine_ls_R_factor_all 0.0243
_refine_ls_R_factor_gt 0.0239
_refine_ls_shift/su_max 0.0003
_refine_ls_shift/su_mean 0.0000
_refine_ls_structure_factor_coef Fsqd
_refine_ls_weighting_details 'w=1/[\s^2^(Fo^2^)+(0.0401P)^2^+0.6049P] where P=(Fo^2^+2Fc^2^)/3'
_refine_ls_weighting_scheme calc
_refine_ls_wR_factor_gt 0.0595
_refine_ls_wR_factor_ref 0.0597
_reflns_Friedel_coverage 0.0
_reflns_limit_h_max 10
_reflns_limit_h_min -9
_reflns_limit_k_max 10
_reflns_limit_k_min -10
_reflns_limit_l_max 12
_reflns_limit_l_min 0
_reflns_number_gt 2720
_reflns_number_total 2783
_reflns_threshold_expression I>=2u(I)
_cod_data_source_file d1dt00953b2.cif
_cod_data_source_block hw_a_CCDC4
_cod_depositor_comments 'Adding full bibliography for 7707636--7707640.cif.'
_cod_database_code 7707640
_olex2_refinement_description
;
1. Fixed Uiso
 At 1.2 times of:
  All C(H) groups, All C(H,H) groups
 At 1.5 times of:
  All C(H,H,H) groups
2.a Secondary CH2 refined with riding coordinates:
 C16(H16a,H16b)
2.b Aromatic/amide H refined with riding coordinates:
 C2(H2), C15(H15), C11(H11), C14(H14), C4(H4), C8(H8), C3(H3), C9(H9), C10(H10)
2.c Idealised Me refined as rotating group:
 C17(H17a,H17b,H17c)
;
_olex2_exptl_crystal_mounting_method 'glas needle'
_olex2_submission_original_sample_id WF-063
_olex2_submission_special_instructions 'No special instructions were received'

loop_
_space_group_symop_id
_space_group_symop_operation_xyz
1 x,y,z
2 -x,-y,-z

loop_
_atom_site_label
_atom_site_type_symbol
_atom_site_fract_x
_atom_site_fract_y
_atom_site_fract_z
_atom_site_U_iso_or_equiv
_atom_site_adp_type
_atom_site_occupancy
_atom_site_refinement_flags_posn
Au1 Au 0.733923(16) 0.580761(13) 0.875980(12) 0.02963(8) Uani 1.000000 .
Cl1 Cl 0.82415(16) 0.80052(12) 0.91587(12) 0.0416(2) Uani 1.000000 .
N1 N 0.5619(4) 0.3603(4) 0.7765(3) 0.0301(7) Uani 1.000000 .
N2 N 0.7145(4) 0.2516(4) 0.8754(3) 0.0319(7) Uani 1.000000 .
C13 C 0.6674(5) 0.3865(5) 0.8398(4) 0.0320(9) Uani 1.000000 .
C2 C 0.3006(5) 0.4531(5) 0.7535(4) 0.0346(8) Uani 1.000000 .
H2 H 0.2417(5) 0.3720(5) 0.8123(4) 0.0415(10) Uiso 1.000000 R
C15 C 0.6372(5) 0.1407(4) 0.8382(4) 0.0358(9) Uani 1.000000 .
H15 H 0.6488(5) 0.0385(4) 0.8539(4) 0.0430(10) Uiso 1.000000 R
C12 C 0.6283(5) 0.7858(4) 0.5065(4) 0.0317(8) Uani 1.000000 .
C11 C 0.7055(6) 0.9090(5) 0.4197(4) 0.0373(9) Uani 1.000000 .
H11 H 0.6460(6) 0.9788(5) 0.3858(4) 0.0448(11) Uiso 1.000000 R
C6 C 0.5560(5) 0.5924(4) 0.6374(4) 0.0292(7) Uani 1.000000 .
C1 C 0.4767(5) 0.4704(4) 0.7216(4) 0.0299(8) Uani 1.000000 .
C5 C 0.4654(5) 0.6970(4) 0.5827(4) 0.0303(8) Uani 1.000000 .
C14 C 0.5430(5) 0.2086(4) 0.7755(4) 0.0334(8) Uani 1.000000 .
H14 H 0.4773(5) 0.1629(4) 0.7382(4) 0.0401(10) Uiso 1.000000 R
C4 C 0.2964(5) 0.6820(5) 0.6104(4) 0.0340(8) Uani 1.000000 .
H4 H 0.2382(5) 0.7503(5) 0.5739(4) 0.0407(10) Uiso 1.000000 R
C8 C 0.8880(5) 0.6926(5) 0.5267(4) 0.0351(9) Uani 1.000000 .
H8 H 0.9468(5) 0.6224(5) 0.5608(4) 0.0421(10) Uiso 1.000000 R
C7 C 0.7178(5) 0.6814(4) 0.5600(4) 0.0309(8) Uani 1.000000 .
C3 C 0.2154(5) 0.5540(5) 0.6994(4) 0.0376(9) Uani 1.000000 .
H3 H 0.1001(5) 0.5382(5) 0.7217(4) 0.0451(11) Uiso 1.000000 R
C16 C 0.8254(5) 0.2227(5) 0.9509(4) 0.0368(9) Uani 1.000000 .
H16a H 0.9146(5) 0.1559(5) 0.9048(4) 0.0442(11) Uiso 1.000000 R
H16b H 0.8785(5) 0.3154(5) 0.9537(4) 0.0442(11) Uiso 1.000000 R
C9 C 0.9702(6) 0.8190(5) 0.4364(4) 0.0410(10) Uani 1.000000 .
H9 H 1.0866(6) 0.8327(5) 0.4107(4) 0.0492(11) Uiso 1.000000 R
C10 C 0.8818(6) 0.9213(5) 0.3860(4) 0.0408(10) Uani 1.000000 .
H10 H 0.9409(6) 1.0023(5) 0.3272(4) 0.0489(12) Uiso 1.000000 R
C17 C 0.7272(7) 0.1543(6) 1.0930(5) 0.0498(11) Uani 1.000000 .
H17a H 0.678(4) 0.061(2) 1.0905(5) 0.0747(17) Uiso 1.000000 GR
H17b H 0.8022(12) 0.138(4) 1.1404(14) 0.0747(17) Uiso 1.000000 GR
H17c H 0.639(3) 0.220(2) 1.1388(14) 0.0747(17) Uiso 1.000000 GR

loop_
_atom_site_aniso_label
_atom_site_aniso_U_11
_atom_site_aniso_U_22
_atom_site_aniso_U_33
_atom_site_aniso_U_12
_atom_site_aniso_U_13
_atom_site_aniso_U_23
Au1 0.02860(12) 0.02882(11) 0.03132(11) 0.00032(7) -0.01233(8) 0.00088(7)
Cl1 0.0473(6) 0.0301(5) 0.0493(6) -0.0019(4) -0.0210(5) -0.0026(4)
N1 0.0275(16) 0.0312(16) 0.0322(16) -0.0022(13) -0.0134(13) 0.0028(13)
N2 0.0287(17) 0.0321(17) 0.0348(17) -0.0011(13) -0.0136(14) 0.0030(13)
C13 0.029(2) 0.036(2) 0.0292(19) -0.0023(16) -0.0109(16) 0.0063(16)
C2 0.031(2) 0.034(2) 0.035(2) -0.0047(16) -0.0088(16) -0.0001(17)
C15 0.035(2) 0.0296(19) 0.041(2) -0.0030(16) -0.0147(17) 0.0051(16)
C12 0.033(2) 0.0322(19) 0.0301(19) 0.0003(16) -0.0137(16) 0.0001(15)
C11 0.046(2) 0.0284(19) 0.038(2) 0.0008(17) -0.0173(19) 0.0015(16)
C6 0.0271(18) 0.0308(19) 0.0311(19) 0.0021(15) -0.0132(15) -0.0020(15)
C1 0.031(2) 0.0296(19) 0.0289(18) 0.0022(15) -0.0129(16) 0.0009(15)
C5 0.033(2) 0.0288(18) 0.0303(19) 0.0016(15) -0.0149(16) 0.0005(15)
C14 0.034(2) 0.0271(18) 0.039(2) -0.0027(15) -0.0157(17) 0.0019(16)
C4 0.031(2) 0.037(2) 0.040(2) 0.0064(17) -0.0206(17) -0.0040(17)
C8 0.031(2) 0.039(2) 0.034(2) -0.0013(17) -0.0127(16) 0.0017(17)
C7 0.034(2) 0.0301(19) 0.0280(19) -0.0006(15) -0.0111(16) -0.0012(15)
C3 0.028(2) 0.041(2) 0.044(2) -0.0010(17) -0.0158(17) -0.0009(18)
C16 0.034(2) 0.036(2) 0.045(2) 0.0021(17) -0.0230(18) 0.0048(18)
C9 0.036(2) 0.050(3) 0.033(2) -0.0062(19) -0.0102(18) -0.0008(19)
C10 0.044(2) 0.039(2) 0.035(2) -0.0105(19) -0.0106(18) 0.0035(17)
C17 0.056(3) 0.059(3) 0.040(2) -0.003(2) -0.026(2) -0.001(2)

loop_
_atom_type_symbol
_atom_type_scat_dispersion_real
_atom_type_scat_dispersion_imag
_atom_type_scat_Cromer_Mann_a1
_atom_type_scat_Cromer_Mann_a2
_atom_type_scat_Cromer_Mann_a3
_atom_type_scat_Cromer_Mann_a4
_atom_type_scat_Cromer_Mann_b1
_atom_type_scat_Cromer_Mann_b2
_atom_type_scat_Cromer_Mann_b3
_atom_type_scat_Cromer_Mann_b4
_atom_type_scat_Cromer_Mann_c
_atom_type_scat_source
_atom_type_scat_dispersion_source
H 0.00000 0.00000 0.49300 0.32291 0.14019 0.04081 10.51090 26.12570 3.14236 57.79970 0.0030380000826 'International Tables Volume C Table 6.1.1.4 (pp. 500-502)' 'Henke, Gullikson and Davis, At. Data and Nucl. Data Tables, 1993, 54, 2'
C 0.00347 0.00161 2.31000 1.02000 1.58860 0.86500 20.84390 10.20750 0.56870 51.65120 0.215599998832 'International Tables Volume C Table 6.1.1.4 (pp. 500-502)' 'Henke, Gullikson and Davis, At. Data and Nucl. Data Tables, 1993, 54, 2'
Cl 0.14873 0.16029 11.46040 7.19640 6.25560 1.64550 0.01040 1.16620 18.51940 47.77840 -9.55739974976 'International Tables Volume C Table 6.1.1.4 (pp. 500-502)' 'Henke, Gullikson and Davis, At. Data and Nucl. Data Tables, 1993, 54, 2'
Au -1.84508 8.87037 16.88190 18.59130 25.55820 5.86000 0.46110 8.62160 1.48260 36.39560 12.0657997131 'International Tables Volume C Table 6.1.1.4 (pp. 500-502)' 'Henke, Gullikson and Davis, At. Data and Nucl. Data Tables, 1993, 54, 2'
N 0.00653 0.00323 12.21260 3.13220 2.01250 1.16630 0.00570 9.89330 28.99750 0.58260 -11.5290002823 'International Tables Volume C Table 6.1.1.4 (pp. 500-502)' 'Henke, Gullikson and Davis, At. Data and Nucl. Data Tables, 1993, 54, 2'

loop_
_geom_angle_atom_site_label_1
_geom_angle_atom_site_label_2
_geom_angle_atom_site_label_3
_geom_angle
_geom_angle_site_symmetry_1
_geom_angle_site_symmetry_3
_geom_angle_publ_flag
C13 Au1 Cl1 177.10(12) . . ?
C1 N1 C13 126.1(3) . . ?
C14 N1 C13 110.3(3) . . ?
C14 N1 C1 123.6(3) . . ?
C15 N2 C13 111.0(3) . . ?
C16 N2 C13 125.1(3) . . ?
C16 N2 C15 123.8(3) . . ?
N1 C13 Au1 127.9(3) . . ?
N2 C13 Au1 127.1(3) . . ?
N2 C13 N1 105.0(3) . . ?
C1 C2 H2 119.5(2) . . ?
C3 C2 H2 119.5(2) . . ?
C3 C2 C1 121.1(4) . . ?
H15 C15 N2 126.6(2) . . ?
C14 C15 N2 106.8(4) . . ?
C14 C15 H15 126.6(2) . . ?
C5 C12 C11 147.0(4) . . ?
C7 C12 C11 122.6(4) . . ?
C7 C12 C5 90.3(3) . . ?
H11 C11 C12 122.6(3) . . ?
C10 C11 C12 114.8(4) . . ?
C10 C11 H11 122.6(2) . . ?
C5 C6 C1 121.2(3) . . ?
C7 C6 C1 148.8(4) . . ?
C7 C6 C5 90.0(3) . . ?
C2 C1 N1 119.4(3) . . ?
C6 C1 N1 123.5(3) . . ?
C6 C1 C2 117.1(4) . . ?
C6 C5 C12 89.5(3) . . ?
C4 C5 C12 147.6(4) . . ?
C4 C5 C6 122.9(4) . . ?
C15 C14 N1 106.9(4) . . ?
H14 C14 N1 126.6(2) . . ?
H14 C14 C15 126.6(2) . . ?
H4 C4 C5 122.5(2) . . ?
C3 C4 C5 115.1(4) . . ?
C3 C4 H4 122.5(2) . . ?
C7 C8 H8 122.2(2) . . ?
C9 C8 H8 122.2(3) . . ?
C9 C8 C7 115.6(4) . . ?
C6 C7 C12 90.2(3) . . ?
C8 C7 C12 122.6(4) . . ?
C8 C7 C6 147.2(4) . . ?
C4 C3 C2 122.7(4) . . ?
H3 C3 C2 118.7(2) . . ?
H3 C3 C4 118.7(2) . . ?
H16a C16 N2 109.4(2) . . ?
H16b C16 N2 109.4(2) . . ?
H16b C16 H16a 108.0 . . ?
C17 C16 N2 111.3(4) . . ?
C17 C16 H16a 109.4(3) . . ?
C17 C16 H16b 109.4(3) . . ?
H9 C9 C8 119.2(3) . . ?
C10 C9 C8 121.5(4) . . ?
C10 C9 H9 119.2(3) . . ?
C9 C10 C11 122.9(4) . . ?
H10 C10 C11 118.6(2) . . ?
H10 C10 C9 118.6(3) . . ?
H17a C17 C16 109.5 . . ?
H17b C17 C16 109.5 . . ?
H17b C17 H17a 109.5 . . ?
H17c C17 C16 109.5 . . ?
H17c C17 H17a 109.5 . . ?
H17c C17 H17b 109.5 . . ?

loop_
_geom_bond_atom_site_label_1
_geom_bond_atom_site_label_2
_geom_bond_distance
_geom_bond_site_symmetry_2
_geom_bond_publ_flag
Au1 Cl1 2.2859(12) . ?
Au1 C13 1.979(4) . ?
N1 C13 1.358(5) . ?
N1 C1 1.427(5) . ?
N1 C14 1.385(5) . ?
N2 C13 1.337(5) . ?
N2 C15 1.385(5) . ?
N2 C16 1.470(5) . ?
C2 H2 0.9300 . ?
C2 C1 1.415(6) . ?
C2 C3 1.370(6) . ?
C15 H15 0.9300 . ?
C15 C14 1.335(6) . ?
C12 C11 1.374(6) . ?
C12 C5 1.513(5) . ?
C12 C7 1.412(6) . ?
C11 H11 0.9300 . ?
C11 C10 1.410(7) . ?
C6 C1 1.360(5) . ?
C6 C5 1.426(5) . ?
C6 C7 1.508(5) . ?
C5 C4 1.362(6) . ?
C14 H14 0.9300 . ?
C4 H4 0.9300 . ?
C4 C3 1.424(6) . ?
C8 H8 0.9300 . ?
C8 C7 1.359(6) . ?
C8 C9 1.421(6) . ?
C3 H3 0.9300 . ?
C16 H16a 0.9700 . ?
C16 H16b 0.9700 . ?
C16 C17 1.506(6) . ?
C9 H9 0.9300 . ?
C9 C10 1.376(7) . ?
C10 H10 0.9300 . ?
C17 H17a 0.9600 . ?
C17 H17b 0.9600 . ?
C17 H17c 0.9600 . ?
